data_7002193
loop_
_publ_author_name
'Bennett, Martin A.'
'Bhargava, Suresh K.'
'Mirzadeh, Nedaossadat'
'Priv\'er, Steven H.'
'Wagler, J\"org'
'Willis, Anthony C.'

_publ_section_title
;
 Synthesis and interconversions of digold(i), tetragold(i), digold(ii),
 gold(i)--gold(iii) and digold(iii) complexes of fluorine-substituted
 aryl carbanions
;
_journal_issue 36
_journal_name_full 'Dalton Transactions'
_journal_page_first 7537
_journal_page_last 7551
_journal_paper_doi 10.1039/b906769h
_journal_year 2009
_chemical_formula_moiety 'C36 H20 Au2 Cl4 F8 P2, C H2 Cl2'
_chemical_formula_sum 'C37 H22 Au2 Cl6 F8 P2'
_chemical_formula_weight 1287.12
_chemical_name_systematic
;
?
;
_space_group_IT_number 2
_symmetry_cell_setting triclinic
_symmetry_space_group_name_Hall '-P 1'
_symmetry_space_group_name_H-M 'P -1'
_atom_sites_solution_hydrogens geom
_atom_sites_solution_primary direct
_atom_sites_solution_secondary difmap
_audit_creation_method SHELXL-97
_cell_angle_alpha 60.9030(10)
_cell_angle_beta 82.7430(10)
_cell_angle_gamma 88.0100(10)
_cell_formula_units_Z 2
_cell_length_a 10.7369(2)
_cell_length_b 14.4038(2)
_cell_length_c 14.5209(2)
_cell_measurement_reflns_used 99774
_cell_measurement_temperature 100(2)
_cell_measurement_theta_max 45.294
_cell_measurement_theta_min 2.546
_cell_volume 1945.63(6)
_computing_cell_refinement DENZO-SMN
_computing_data_collection 'Nonius Collect'
_computing_data_reduction Scalepack
_computing_molecular_graphics 'ORTEP32 for windows (Farugia)'
_computing_publication_material 'Ciftab (Sheldrick, 1997)'
_computing_structure_refinement 'SHELXL-97 (Sheldrick, 1997)'
_computing_structure_solution 'SHELXS-97 (Sheldrick, 1990)'
_diffrn_ambient_temperature 100(2)
_diffrn_measured_fraction_theta_full 0.999
_diffrn_measured_fraction_theta_max 0.999
_diffrn_measurement_device_type 'Nonius Kappa CCD area detector'
_diffrn_measurement_method 'phi and omega scans'
_diffrn_radiation_monochromator graphite
_diffrn_radiation_source 'fine-focus sealed tube'
_diffrn_radiation_type MoK\a
_diffrn_radiation_wavelength 0.71073
_diffrn_reflns_av_R_equivalents 0.0631
_diffrn_reflns_av_sigmaI/netI 0.0412
_diffrn_reflns_limit_h_max 18
_diffrn_reflns_limit_h_min -18
_diffrn_reflns_limit_k_max 24
_diffrn_reflns_limit_k_min -24
_diffrn_reflns_limit_l_max 25
_diffrn_reflns_limit_l_min -25
_diffrn_reflns_number 80292
_diffrn_reflns_theta_full 38.00
_diffrn_reflns_theta_max 38.00
_diffrn_reflns_theta_min 2.63
_exptl_absorpt_coefficient_mu 8.094
_exptl_absorpt_correction_T_max 0.377
_exptl_absorpt_correction_T_min 0.179
_exptl_absorpt_correction_type multi-scan
_exptl_absorpt_process_details SORTAV
_exptl_crystal_colour yellow
_exptl_crystal_density_diffrn 2.197
_exptl_crystal_density_method 'not measured'
_exptl_crystal_description piece
_exptl_crystal_F_000 1212
_exptl_crystal_size_max 0.29
_exptl_crystal_size_mid 0.20
_exptl_crystal_size_min 0.12
_refine_diff_density_max 5.374
_refine_diff_density_min -5.879
_refine_diff_density_rms 0.234
_refine_ls_extinction_method none
_refine_ls_goodness_of_fit_ref 1.020
_refine_ls_hydrogen_treatment constr
_refine_ls_matrix_type full
_refine_ls_number_parameters 496
_refine_ls_number_reflns 21176
_refine_ls_number_restraints 0
_refine_ls_restrained_S_all 1.020
_refine_ls_R_factor_all 0.0419
_refine_ls_R_factor_gt 0.0338
_refine_ls_shift/su_max 0.003
_refine_ls_shift/su_mean 0.000
_refine_ls_structure_factor_coef Fsqd
_refine_ls_weighting_details 'calc w=1/[\s^2^(Fo^2^)+(0.0469P)^2^+2.8162P] where P=(Fo^2^+2Fc^2^)/3'
_refine_ls_weighting_scheme calc
_refine_ls_wR_factor_gt 0.0838
_refine_ls_wR_factor_ref 0.0868
_reflns_number_gt 18335
_reflns_number_total 21176
_reflns_threshold_expression >2sigma(I)
_cod_data_source_file b906769h.txt
_cod_data_source_block neda01001
_cod_original_cell_volume 1945.64(6)
_cod_original_sg_symbol_Hall -P1
_cod_original_sg_symbol_H-M P-1
_cod_database_code 7002193

loop_
_symmetry_equiv_pos_as_xyz
'x, y, z'
'-x, -y, -z'

loop_
_atom_site_label
_atom_site_type_symbol
_atom_site_fract_x
_atom_site_fract_y
_atom_site_fract_z
_atom_site_U_iso_or_equiv
_atom_site_adp_type
_atom_site_occupancy
_atom_site_symmetry_multiplicity
_atom_site_calc_flag
_atom_site_refinement_flags
_atom_site_disorder_assembly
_atom_site_disorder_group
Au1 Au 0.706302(8) 0.072265(6) 0.285977(6) 0.01097(2) Uani 1 1 d . . .
Au2 Au 0.802458(8) -0.255239(7) 0.170384(7) 0.01412(2) Uani 1 1 d . . .
P1 P 0.72581(6) 0.25743(5) 0.20069(5) 0.01194(9) Uani 1 1 d . . .
P2 P 0.67161(6) -0.15705(5) 0.22792(5) 0.01205(9) Uani 1 1 d . . .
Cl1 Cl 0.48894(6) 0.05101(5) 0.33187(6) 0.01922(10) Uani 1 1 d . . .
Cl2 Cl 0.92640(7) -0.35056(6) 0.10342(6) 0.02349(12) Uani 1 1 d . . .
Cl3 Cl 0.68779(7) -0.19163(6) 0.03043(5) 0.02312(12) Uani 1 1 d . . .
Cl4 Cl 0.92423(7) -0.30591(7) 0.30393(6) 0.02575(13) Uani 1 1 d . . .
F1 F 1.00451(17) 0.39930(13) 0.10916(14) 0.0195(3) Uani 1 1 d . . .
F2 F 1.22412(16) 0.29562(14) 0.13424(14) 0.0203(3) Uani 1 1 d . . .
F3 F 1.22396(16) 0.08163(15) 0.22967(15) 0.0224(3) Uani 1 1 d . . .
F4 F 1.00828(16) -0.03539(13) 0.29752(14) 0.0198(3) Uani 1 1 d . . .
F5 F 0.65488(17) -0.35877(12) 0.42278(14) 0.0189(3) Uani 1 1 d . . .
F6 F 0.67749(19) -0.40440(14) 0.62251(14) 0.0241(3) Uani 1 1 d . . .
F7 F 0.7300(2) -0.24711(15) 0.66495(13) 0.0237(3) Uani 1 1 d . . .
F8 F 0.75913(18) -0.04484(14) 0.50819(13) 0.0199(3) Uani 1 1 d . . .
C1 C 0.8912(2) 0.23378(18) 0.19070(18) 0.0128(3) Uani 1 1 d . . .
C2 C 1.0026(2) 0.29311(19) 0.15574(19) 0.0144(4) Uani 1 1 d . . .
C3 C 1.1155(2) 0.2412(2) 0.1685(2) 0.0159(4) Uani 1 1 d . . .
C4 C 1.1152(2) 0.1303(2) 0.2176(2) 0.0165(4) Uani 1 1 d . . .
C5 C 1.0026(2) 0.07100(19) 0.25338(19) 0.0147(4) Uani 1 1 d . . .
C6 C 0.8893(2) 0.12174(18) 0.24106(18) 0.0126(3) Uani 1 1 d . . .
C7 C 0.6704(2) 0.34025(18) 0.07530(18) 0.0133(3) Uani 1 1 d . . .
C8 C 0.7509(3) 0.4101(2) -0.0145(2) 0.0175(4) Uani 1 1 d . . .
H8 H 0.8378 0.4151 -0.0102 0.021 Uiso 1 1 calc R . .
C9 C 0.7026(3) 0.4723(2) -0.1104(2) 0.0207(5) Uani 1 1 d . . .
H9 H 0.7564 0.5203 -0.1716 0.025 Uiso 1 1 calc R . .
C10 C 0.5756(3) 0.4640(2) -0.1162(2) 0.0203(5) Uani 1 1 d . . .
H10 H 0.5433 0.5062 -0.1818 0.024 Uiso 1 1 calc R . .
C11 C 0.4950(3) 0.3946(2) -0.0274(2) 0.0191(4) Uani 1 1 d . . .
H11 H 0.4083 0.3900 -0.0325 0.023 Uiso 1 1 calc R . .
C12 C 0.5417(3) 0.3318(2) 0.0690(2) 0.0173(4) Uani 1 1 d . . .
H12 H 0.4874 0.2837 0.1298 0.021 Uiso 1 1 calc R . .
C13 C 0.6858(2) 0.31158(19) 0.28873(18) 0.0138(4) Uani 1 1 d . . .
C14 C 0.6323(2) 0.2448(2) 0.3934(2) 0.0174(4) Uani 1 1 d . . .
H14 H 0.6116 0.1726 0.4162 0.021 Uiso 1 1 calc R . .
C15 C 0.6100(3) 0.2846(2) 0.4635(2) 0.0211(5) Uani 1 1 d . . .
H15 H 0.5740 0.2396 0.5346 0.025 Uiso 1 1 calc R . .
C16 C 0.6397(3) 0.3893(3) 0.4304(3) 0.0247(5) Uani 1 1 d . . .
H16 H 0.6229 0.4161 0.4788 0.030 Uiso 1 1 calc R . .
C17 C 0.6943(3) 0.4567(3) 0.3264(3) 0.0246(5) Uani 1 1 d . . .
H17 H 0.7160 0.5284 0.3047 0.029 Uiso 1 1 calc R . .
C18 C 0.7166(3) 0.4178(2) 0.2548(2) 0.0173(4) Uani 1 1 d . . .
H18 H 0.7524 0.4631 0.1837 0.021 Uiso 1 1 calc R . .
C19 C 0.6962(2) -0.17430(18) 0.35706(18) 0.0129(3) Uani 1 1 d . . .
C20 C 0.6836(2) -0.27871(19) 0.44031(19) 0.0148(4) Uani 1 1 d . . .
C21 C 0.6949(3) -0.3039(2) 0.54348(19) 0.0171(4) Uani 1 1 d . . .
C22 C 0.7211(3) -0.2236(2) 0.56481(19) 0.0172(4) Uani 1 1 d . . .
C23 C 0.7343(2) -0.11999(19) 0.48254(19) 0.0149(4) Uani 1 1 d . . .
C24 C 0.7205(2) -0.09110(18) 0.37813(18) 0.0125(3) Uani 1 1 d . . .
C25 C 0.7130(2) -0.02285(19) 0.12765(18) 0.0140(4) Uani 1 1 d . . .
C26 C 0.8421(3) 0.0033(2) 0.1039(2) 0.0173(4) Uani 1 1 d . . .
H26 H 0.9003 -0.0473 0.1434 0.021 Uiso 1 1 calc R . .
C27 C 0.8846(3) 0.1032(2) 0.0226(2) 0.0202(5) Uani 1 1 d . . .
H27 H 0.9719 0.1212 0.0067 0.024 Uiso 1 1 calc R . .
C28 C 0.7991(3) 0.1769(2) -0.0354(2) 0.0212(5) Uani 1 1 d . . .
H28 H 0.8280 0.2455 -0.0904 0.025 Uiso 1 1 calc R . .
C29 C 0.6713(3) 0.1502(2) -0.0129(2) 0.0211(5) Uani 1 1 d . . .
H29 H 0.6136 0.2006 -0.0534 0.025 Uiso 1 1 calc R . .
C30 C 0.6270(3) 0.0504(2) 0.0685(2) 0.0181(4) Uani 1 1 d . . .
H30 H 0.5398 0.0323 0.0835 0.022 Uiso 1 1 calc R . .
C31 C 0.5093(2) -0.19568(19) 0.24232(18) 0.0137(3) Uani 1 1 d . . .
C32 C 0.4132(2) -0.1306(2) 0.2508(2) 0.0171(4) Uani 1 1 d . . .
H32 H 0.4332 -0.0626 0.2415 0.021 Uiso 1 1 calc R . .
C33 C 0.2886(3) -0.1663(2) 0.2728(2) 0.0211(5) Uani 1 1 d . . .
H33 H 0.2232 -0.1217 0.2766 0.025 Uiso 1 1 calc R . .
C34 C 0.2592(3) -0.2668(2) 0.2891(2) 0.0209(5) Uani 1 1 d . . .
H34 H 0.1741 -0.2912 0.3054 0.025 Uiso 1 1 calc R . .
C35 C 0.3543(3) -0.3317(2) 0.2816(2) 0.0195(4) Uani 1 1 d . . .
H35 H 0.3339 -0.4005 0.2931 0.023 Uiso 1 1 calc R . .
C36 C 0.4787(2) -0.2965(2) 0.2576(2) 0.0169(4) Uani 1 1 d . . .
H36 H 0.5433 -0.3406 0.2514 0.020 Uiso 1 1 calc R . .
Cl5 Cl 0.04677(10) 0.84024(9) 0.54750(8) 0.03798(19) Uani 1 1 d . . .
Cl6 Cl -0.01257(11) 0.61628(10) 0.62744(12) 0.0537(3) Uani 1 1 d . . .
C37 C 0.0449(4) 0.7371(3) 0.5157(3) 0.0337(7) Uani 1 1 d . . .
H37A H 0.1311 0.7276 0.4887 0.040 Uiso 1 1 calc R . .
H37B H -0.0088 0.7566 0.4587 0.040 Uiso 1 1 calc R . .

loop_
_atom_site_aniso_label
_atom_site_aniso_U_11
_atom_site_aniso_U_22
_atom_site_aniso_U_33
_atom_site_aniso_U_23
_atom_site_aniso_U_13
_atom_site_aniso_U_12
Au1 0.01132(4) 0.00882(3) 0.01185(3) -0.00442(3) -0.00084(2) 0.00001(2)
Au2 0.01418(4) 0.01265(4) 0.01610(4) -0.00814(3) 0.00181(3) -0.00217(3)
P1 0.0131(2) 0.0093(2) 0.0122(2) -0.00447(18) -0.00081(17) 0.00034(17)
P2 0.0130(2) 0.0105(2) 0.0119(2) -0.00488(18) -0.00051(17) -0.00120(17)
Cl1 0.0126(2) 0.0185(2) 0.0276(3) -0.0126(2) 0.00001(19) -0.00036(18)
Cl2 0.0243(3) 0.0198(3) 0.0279(3) -0.0151(2) 0.0076(2) -0.0020(2)
Cl3 0.0278(3) 0.0271(3) 0.0177(2) -0.0134(2) -0.0031(2) 0.0013(2)
Cl4 0.0177(3) 0.0346(4) 0.0319(3) -0.0209(3) -0.0083(2) 0.0084(2)
F1 0.0214(7) 0.0117(6) 0.0237(8) -0.0076(6) -0.0008(6) -0.0025(5)
F2 0.0138(7) 0.0227(8) 0.0227(7) -0.0101(6) 0.0009(5) -0.0058(6)
F3 0.0136(7) 0.0220(8) 0.0282(8) -0.0096(7) -0.0038(6) 0.0041(6)
F4 0.0177(7) 0.0114(6) 0.0265(8) -0.0063(6) -0.0037(6) 0.0042(5)
F5 0.0250(8) 0.0093(6) 0.0210(7) -0.0057(5) -0.0047(6) -0.0023(5)
F6 0.0350(10) 0.0123(7) 0.0152(7) 0.0014(5) -0.0044(6) -0.0023(6)
F7 0.0347(10) 0.0225(8) 0.0112(6) -0.0056(6) -0.0045(6) 0.0010(7)
F8 0.0286(8) 0.0170(7) 0.0168(7) -0.0103(6) -0.0033(6) 0.0001(6)
C1 0.0141(9) 0.0091(8) 0.0145(8) -0.0055(7) 0.0000(7) -0.0005(6)
C2 0.0157(9) 0.0123(8) 0.0145(9) -0.0062(7) -0.0001(7) -0.0015(7)
C3 0.0137(9) 0.0171(10) 0.0161(9) -0.0077(8) -0.0004(7) -0.0024(7)
C4 0.0133(9) 0.0183(10) 0.0173(10) -0.0082(8) -0.0021(7) 0.0017(7)
C5 0.0146(9) 0.0129(9) 0.0153(9) -0.0059(7) -0.0020(7) 0.0028(7)
C6 0.0117(8) 0.0126(8) 0.0133(8) -0.0063(7) -0.0008(6) 0.0010(6)
C7 0.0169(9) 0.0104(8) 0.0128(8) -0.0057(7) -0.0022(7) 0.0017(7)
C8 0.0185(10) 0.0154(10) 0.0150(9) -0.0046(8) -0.0010(7) -0.0015(8)
C9 0.0243(12) 0.0183(11) 0.0143(9) -0.0041(8) -0.0012(8) -0.0008(9)
C10 0.0255(12) 0.0185(11) 0.0166(10) -0.0076(9) -0.0068(9) 0.0045(9)
C11 0.0195(11) 0.0193(11) 0.0200(10) -0.0101(9) -0.0063(8) 0.0034(8)
C12 0.0182(10) 0.0155(9) 0.0159(9) -0.0057(8) -0.0028(7) 0.0005(8)
C13 0.0142(9) 0.0141(9) 0.0136(8) -0.0074(7) -0.0013(7) 0.0024(7)
C14 0.0184(10) 0.0171(10) 0.0146(9) -0.0068(8) 0.0017(7) -0.0010(8)
C15 0.0205(11) 0.0269(13) 0.0157(10) -0.0109(9) 0.0003(8) 0.0024(9)
C16 0.0191(12) 0.0361(16) 0.0255(13) -0.0214(12) 0.0023(9) 0.0031(10)
C17 0.0276(13) 0.0214(12) 0.0304(14) -0.0171(11) -0.0027(11) -0.0018(10)
C18 0.0214(11) 0.0134(9) 0.0175(10) -0.0081(8) -0.0007(8) 0.0008(8)
C19 0.0149(9) 0.0094(8) 0.0126(8) -0.0040(7) -0.0014(6) -0.0001(6)
C20 0.0169(10) 0.0110(8) 0.0147(9) -0.0046(7) -0.0028(7) -0.0005(7)
C21 0.0209(11) 0.0117(9) 0.0131(9) -0.0016(7) -0.0022(7) -0.0014(7)
C22 0.0211(11) 0.0167(10) 0.0109(8) -0.0041(7) -0.0032(7) 0.0010(8)
C23 0.0176(10) 0.0123(9) 0.0146(9) -0.0063(7) -0.0022(7) 0.0004(7)
C24 0.0130(8) 0.0099(8) 0.0135(8) -0.0049(7) -0.0010(6) 0.0000(6)
C25 0.0164(9) 0.0117(8) 0.0120(8) -0.0046(7) -0.0001(7) -0.0017(7)
C26 0.0190(10) 0.0140(9) 0.0165(9) -0.0060(8) 0.0006(8) -0.0043(8)
C27 0.0223(11) 0.0177(10) 0.0170(10) -0.0064(8) 0.0024(8) -0.0063(9)
C28 0.0319(14) 0.0138(10) 0.0154(10) -0.0058(8) 0.0016(9) -0.0058(9)
C29 0.0302(13) 0.0129(9) 0.0146(10) -0.0025(8) -0.0028(9) 0.0016(9)
C30 0.0206(11) 0.0157(10) 0.0155(9) -0.0058(8) -0.0016(8) -0.0002(8)
C31 0.0136(9) 0.0127(8) 0.0137(8) -0.0058(7) -0.0003(7) -0.0013(7)
C32 0.0176(10) 0.0159(10) 0.0179(10) -0.0087(8) 0.0005(8) -0.0008(8)
C33 0.0155(10) 0.0232(12) 0.0243(12) -0.0120(10) 0.0002(8) 0.0013(8)
C34 0.0147(10) 0.0251(12) 0.0217(11) -0.0106(10) 0.0003(8) -0.0045(9)
C35 0.0195(11) 0.0170(10) 0.0202(11) -0.0076(9) -0.0014(8) -0.0047(8)
C36 0.0178(10) 0.0136(9) 0.0186(10) -0.0072(8) -0.0012(8) -0.0036(7)
Cl5 0.0380(4) 0.0509(5) 0.0340(4) -0.0258(4) -0.0132(3) 0.0055(4)
Cl6 0.0335(5) 0.0426(6) 0.0647(8) -0.0094(5) -0.0109(5) 0.0055(4)
C37 0.0280(16) 0.044(2) 0.0328(16) -0.0221(15) -0.0043(12) 0.0041(14)

loop_
_atom_type_symbol
_atom_type_description
_atom_type_scat_dispersion_real
_atom_type_scat_dispersion_imag
_atom_type_scat_source
C C 0.0033 0.0016 'International Tables Vol C Tables 4.2.6.8 and 6.1.1.4'
H H 0.0000 0.0000 'International Tables Vol C Tables 4.2.6.8 and 6.1.1.4'
F F 0.0171 0.0103 'International Tables Vol C Tables 4.2.6.8 and 6.1.1.4'
P P 0.1023 0.0942 'International Tables Vol C Tables 4.2.6.8 and 6.1.1.4'
Cl Cl 0.1484 0.1585 'International Tables Vol C Tables 4.2.6.8 and 6.1.1.4'
Au Au -2.0133 8.8022 'International Tables Vol C Tables 4.2.6.8 and 6.1.1.4'

loop_
_geom_angle_atom_site_label_1
_geom_angle_atom_site_label_2
_geom_angle_atom_site_label_3
_geom_angle
_geom_angle_site_symmetry_1
_geom_angle_site_symmetry_3
_geom_angle_publ_flag
C6 Au1 C24 102.01(9) . . ?
C6 Au1 Cl1 168.12(7) . . ?
C24 Au1 Cl1 88.80(7) . . ?
C6 Au1 P1 68.87(7) . . ?
C24 Au1 P1 167.75(7) . . ?
Cl1 Au1 P1 99.70(2) . . ?
Cl4 Au2 Cl3 175.55(3) . . ?
Cl4 Au2 P2 93.44(2) . . ?
Cl3 Au2 P2 85.38(2) . . ?
Cl4 Au2 Cl2 90.26(3) . . ?
Cl3 Au2 Cl2 90.92(3) . . ?
P2 Au2 Cl2 176.30(3) . . ?
C7 P1 C1 113.80(11) . . ?
C7 P1 C13 110.38(11) . . ?
C1 P1 C13 110.52(11) . . ?
C7 P1 Au1 122.26(8) . . ?
C1 P1 Au1 83.72(7) . . ?
C13 P1 Au1 113.32(8) . . ?
C25 P2 C31 114.83(11) . . ?
C25 P2 C19 109.40(11) . . ?
C31 P2 C19 105.16(11) . . ?
C25 P2 Au2 102.63(8) . . ?
C31 P2 Au2 110.62(8) . . ?
C19 P2 Au2 114.50(8) . . ?
C2 C1 C6 121.8(2) . . ?
C2 C1 P1 137.48(19) . . ?
C6 C1 P1 100.58(16) . . ?
F1 C2 C1 121.9(2) . . ?
F1 C2 C3 119.0(2) . . ?
C1 C2 C3 119.1(2) . . ?
F2 C3 C2 120.8(2) . . ?
F2 C3 C4 119.5(2) . . ?
C2 C3 C4 119.8(2) . . ?
F3 C4 C5 120.1(2) . . ?
F3 C4 C3 119.1(2) . . ?
C5 C4 C3 120.8(2) . . ?
F4 C5 C6 121.9(2) . . ?
F4 C5 C4 118.1(2) . . ?
C6 C5 C4 120.1(2) . . ?
C5 C6 C1 118.5(2) . . ?
C5 C6 Au1 134.62(18) . . ?
C1 C6 Au1 106.83(16) . . ?
C8 C7 C12 120.5(2) . . ?
C8 C7 P1 121.96(19) . . ?
C12 C7 P1 117.58(18) . . ?
C9 C8 C7 119.5(2) . . ?
C9 C8 H8 120.3 . . ?
C7 C8 H8 120.3 . . ?
C10 C9 C8 119.9(3) . . ?
C10 C9 H9 120.0 . . ?
C8 C9 H9 120.0 . . ?
C9 C10 C11 120.9(2) . . ?
C9 C10 H10 119.5 . . ?
C11 C10 H10 119.5 . . ?
C10 C11 C12 119.9(3) . . ?
C10 C11 H11 120.1 . . ?
C12 C11 H11 120.1 . . ?
C11 C12 C7 119.3(2) . . ?
C11 C12 H12 120.3 . . ?
C7 C12 H12 120.3 . . ?
C18 C13 C14 120.4(2) . . ?
C18 C13 P1 119.89(18) . . ?
C14 C13 P1 119.54(19) . . ?
C15 C14 C13 119.6(3) . . ?
C15 C14 H14 120.2 . . ?
C13 C14 H14 120.2 . . ?
C16 C15 C14 120.2(3) . . ?
C16 C15 H15 119.9 . . ?
C14 C15 H15 119.9 . . ?
C15 C16 C17 120.8(3) . . ?
C15 C16 H16 119.6 . . ?
C17 C16 H16 119.6 . . ?
C18 C17 C16 119.5(3) . . ?
C18 C17 H17 120.2 . . ?
C16 C17 H17 120.2 . . ?
C17 C18 C13 119.4(2) . . ?
C17 C18 H18 120.3 . . ?
C13 C18 H18 120.3 . . ?
C20 C19 C24 119.5(2) . . ?
C20 C19 P2 115.23(18) . . ?
C24 C19 P2 125.16(17) . . ?
F5 C20 C21 117.5(2) . . ?
F5 C20 C19 120.5(2) . . ?
C21 C20 C19 122.0(2) . . ?
F6 C21 C20 120.7(2) . . ?
F6 C21 C22 120.2(2) . . ?
C20 C21 C22 119.1(2) . . ?
F7 C22 C21 119.5(2) . . ?
F7 C22 C23 121.3(2) . . ?
C21 C22 C23 119.2(2) . . ?
F8 C23 C22 116.6(2) . . ?
F8 C23 C24 120.0(2) . . ?
C22 C23 C24 123.4(2) . . ?
C23 C24 C19 116.7(2) . . ?
C23 C24 Au1 111.64(17) . . ?
C19 C24 Au1 130.50(17) . . ?
C30 C25 C26 120.4(2) . . ?
C30 C25 P2 124.00(19) . . ?
C26 C25 P2 115.40(18) . . ?
C27 C26 C25 119.9(3) . . ?
C27 C26 H26 120.0 . . ?
C25 C26 H26 120.0 . . ?
C26 C27 C28 119.9(3) . . ?
C26 C27 H27 120.1 . . ?
C28 C27 H27 120.1 . . ?
C27 C28 C29 120.1(2) . . ?
C27 C28 H28 119.9 . . ?
C29 C28 H28 119.9 . . ?
C28 C29 C30 120.7(3) . . ?
C28 C29 H29 119.6 . . ?
C30 C29 H29 119.6 . . ?
C29 C30 C25 119.0(3) . . ?
C29 C30 H30 120.5 . . ?
C25 C30 H30 120.5 . . ?
C36 C31 C32 119.7(2) . . ?
C36 C31 P2 119.75(19) . . ?
C32 C31 P2 120.16(19) . . ?
C33 C32 C31 119.6(2) . . ?
C33 C32 H32 120.2 . . ?
C31 C32 H32 120.2 . . ?
C34 C33 C32 120.4(3) . . ?
C34 C33 H33 119.8 . . ?
C32 C33 H33 119.8 . . ?
C35 C34 C33 120.1(2) . . ?
C35 C34 H34 119.9 . . ?
C33 C34 H34 119.9 . . ?
C36 C35 C34 120.3(3) . . ?
C36 C35 H35 119.9 . . ?
C34 C35 H35 119.9 . . ?
C35 C36 C31 120.0(3) . . ?
C35 C36 H36 120.0 . . ?
C31 C36 H36 120.0 . . ?
Cl5 C37 Cl6 111.4(2) . . ?
Cl5 C37 H37A 109.4 . . ?
Cl6 C37 H37A 109.4 . . ?
Cl5 C37 H37B 109.4 . . ?
Cl6 C37 H37B 109.4 . . ?
H37A C37 H37B 108.0 . . ?

loop_
_geom_bond_atom_site_label_1
_geom_bond_atom_site_label_2
_geom_bond_distance
_geom_bond_site_symmetry_2
_geom_bond_publ_flag
Au1 C6 2.029(2) . ?
Au1 C24 2.077(2) . ?
Au1 Cl1 2.3329(6) . ?
Au1 P1 2.3348(6) . ?
Au2 Cl4 2.2804(7) . ?
Au2 Cl3 2.2866(7) . ?
Au2 P2 2.3209(6) . ?
Au2 Cl2 2.3337(7) . ?
P1 C7 1.790(2) . ?
P1 C1 1.798(2) . ?
P1 C13 1.799(2) . ?
P2 C25 1.792(2) . ?
P2 C31 1.803(2) . ?
P2 C19 1.821(2) . ?
F1 C2 1.338(3) . ?
F2 C3 1.327(3) . ?
F3 C4 1.327(3) . ?
F4 C5 1.346(3) . ?
F5 C20 1.349(3) . ?
F6 C21 1.340(3) . ?
F7 C22 1.339(3) . ?
F8 C23 1.349(3) . ?
C1 C2 1.384(3) . ?
C1 C6 1.411(3) . ?
C2 C3 1.386(4) . ?
C3 C4 1.397(4) . ?
C4 C5 1.394(4) . ?
C5 C6 1.382(3) . ?
C7 C8 1.400(4) . ?
C7 C12 1.409(4) . ?
C8 C9 1.396(4) . ?
C8 H8 0.9500 . ?
C9 C10 1.390(4) . ?
C9 H9 0.9500 . ?
C10 C11 1.391(4) . ?
C10 H10 0.9500 . ?
C11 C12 1.394(4) . ?
C11 H11 0.9500 . ?
C12 H12 0.9500 . ?
C13 C18 1.398(4) . ?
C13 C14 1.400(3) . ?
C14 C15 1.385(4) . ?
C14 H14 0.9500 . ?
C15 C16 1.377(5) . ?
C15 H15 0.9500 . ?
C16 C17 1.399(5) . ?
C16 H16 0.9500 . ?
C17 C18 1.394(4) . ?
C17 H17 0.9500 . ?
C18 H18 0.9500 . ?
C19 C20 1.395(3) . ?
C19 C24 1.413(3) . ?
C20 C21 1.380(4) . ?
C21 C22 1.380(4) . ?
C22 C23 1.383(4) . ?
C23 C24 1.390(3) . ?
C25 C30 1.398(4) . ?
C25 C26 1.404(4) . ?
C26 C27 1.389(4) . ?
C26 H26 0.9500 . ?
C27 C28 1.392(4) . ?
C27 H27 0.9500 . ?
C28 C29 1.392(4) . ?
C28 H28 0.9500 . ?
C29 C30 1.394(4) . ?
C29 H29 0.9500 . ?
C30 H30 0.9500 . ?
C31 C36 1.403(3) . ?
C31 C32 1.404(4) . ?
C32 C33 1.392(4) . ?
C32 H32 0.9500 . ?
C33 C34 1.390(4) . ?
C33 H33 0.9500 . ?
C34 C35 1.389(4) . ?
C34 H34 0.9500 . ?
C35 C36 1.387(4) . ?
C35 H35 0.9500 . ?
C36 H36 0.9500 . ?
Cl5 C37 1.759(4) . ?
Cl6 C37 1.765(4) . ?
C37 H37A 0.9900 . ?
C37 H37B 0.9900 . ?

loop_
_geom_torsion_atom_site_label_1
_geom_torsion_atom_site_label_2
_geom_torsion_atom_site_label_3
_geom_torsion_atom_site_label_4
_geom_torsion
_geom_torsion_site_symmetry_1
_geom_torsion_site_symmetry_2
_geom_torsion_site_symmetry_3
_geom_torsion_site_symmetry_4
_geom_torsion_publ_flag
C6 Au1 P1 C7 114.23(12) . . . . ?
C24 Au1 P1 C7 157.5(3) . . . . ?
Cl1 Au1 P1 C7 -69.14(10) . . . . ?
C6 Au1 P1 C1 0.00(10) . . . . ?
C24 Au1 P1 C1 43.2(3) . . . . ?
Cl1 Au1 P1 C1 176.62(8) . . . . ?
C6 Au1 P1 C13 -109.67(11) . . . . ?
C24 Au1 P1 C13 -66.5(3) . . . . ?
Cl1 Au1 P1 C13 66.95(9) . . . . ?
Cl4 Au2 P2 C25 109.29(8) . . . . ?
Cl3 Au2 P2 C25 -66.41(8) . . . . ?
Cl4 Au2 P2 C31 -127.75(9) . . . . ?
Cl3 Au2 P2 C31 56.56(8) . . . . ?
Cl4 Au2 P2 C19 -9.15(9) . . . . ?
Cl3 Au2 P2 C19 175.16(9) . . . . ?
C7 P1 C1 C2 62.3(3) . . . . ?
C13 P1 C1 C2 -62.6(3) . . . . ?
Au1 P1 C1 C2 -175.2(3) . . . . ?
C7 P1 C1 C6 -122.56(16) . . . . ?
C13 P1 C1 C6 112.58(16) . . . . ?
Au1 P1 C1 C6 0.01(14) . . . . ?
C6 C1 C2 F1 -179.1(2) . . . . ?
P1 C1 C2 F1 -4.7(4) . . . . ?
C6 C1 C2 C3 1.4(4) . . . . ?
P1 C1 C2 C3 175.8(2) . . . . ?
F1 C2 C3 F2 -0.6(4) . . . . ?
C1 C2 C3 F2 178.8(2) . . . . ?
F1 C2 C3 C4 179.6(2) . . . . ?
C1 C2 C3 C4 -1.0(4) . . . . ?
F2 C3 C4 F3 0.5(4) . . . . ?
C2 C3 C4 F3 -179.7(2) . . . . ?
F2 C3 C4 C5 -179.3(2) . . . . ?
C2 C3 C4 C5 0.5(4) . . . . ?
F3 C4 C5 F4 -1.6(4) . . . . ?
C3 C4 C5 F4 178.3(2) . . . . ?
F3 C4 C5 C6 179.8(2) . . . . ?
C3 C4 C5 C6 -0.4(4) . . . . ?
F4 C5 C6 C1 -177.8(2) . . . . ?
C4 C5 C6 C1 0.8(4) . . . . ?
F4 C5 C6 Au1 5.6(4) . . . . ?
C4 C5 C6 Au1 -175.82(19) . . . . ?
C2 C1 C6 C5 -1.3(4) . . . . ?
P1 C1 C6 C5 -177.47(19) . . . . ?
C2 C1 C6 Au1 176.15(19) . . . . ?
P1 C1 C6 Au1 -0.01(17) . . . . ?
C24 Au1 C6 C5 5.4(3) . . . . ?
Cl1 Au1 C6 C5 160.5(2) . . . . ?
P1 Au1 C6 C5 176.9(3) . . . . ?
C24 Au1 C6 C1 -171.45(16) . . . . ?
Cl1 Au1 C6 C1 -16.4(4) . . . . ?
P1 Au1 C6 C1 0.01(14) . . . . ?
C1 P1 C7 C8 -22.2(2) . . . . ?
C13 P1 C7 C8 102.7(2) . . . . ?
Au1 P1 C7 C8 -120.1(2) . . . . ?
C1 P1 C7 C12 156.72(19) . . . . ?
C13 P1 C7 C12 -78.4(2) . . . . ?
Au1 P1 C7 C12 58.9(2) . . . . ?
C12 C7 C8 C9 0.6(4) . . . . ?
P1 C7 C8 C9 179.6(2) . . . . ?
C7 C8 C9 C10 -0.4(4) . . . . ?
C8 C9 C10 C11 0.3(4) . . . . ?
C9 C10 C11 C12 -0.4(4) . . . . ?
C10 C11 C12 C7 0.6(4) . . . . ?
C8 C7 C12 C11 -0.7(4) . . . . ?
P1 C7 C12 C11 -179.7(2) . . . . ?
C7 P1 C13 C18 -51.7(2) . . . . ?
C1 P1 C13 C18 75.1(2) . . . . ?
Au1 P1 C13 C18 167.06(18) . . . . ?
C7 P1 C13 C14 133.1(2) . . . . ?
C1 P1 C13 C14 -100.1(2) . . . . ?
Au1 P1 C13 C14 -8.2(2) . . . . ?
C18 C13 C14 C15 0.1(4) . . . . ?
P1 C13 C14 C15 175.3(2) . . . . ?
C13 C14 C15 C16 0.2(4) . . . . ?
C14 C15 C16 C17 -0.9(5) . . . . ?
C15 C16 C17 C18 1.3(5) . . . . ?
C16 C17 C18 C13 -1.0(4) . . . . ?
C14 C13 C18 C17 0.3(4) . . . . ?
P1 C13 C18 C17 -174.9(2) . . . . ?
C25 P2 C19 C20 -171.82(19) . . . . ?
C31 P2 C19 C20 64.4(2) . . . . ?
Au2 P2 C19 C20 -57.3(2) . . . . ?
C25 P2 C19 C24 11.2(2) . . . . ?
C31 P2 C19 C24 -112.6(2) . . . . ?
Au2 P2 C19 C24 125.78(19) . . . . ?
C24 C19 C20 F5 177.0(2) . . . . ?
P2 C19 C20 F5 -0.1(3) . . . . ?
C24 C19 C20 C21 -0.4(4) . . . . ?
P2 C19 C20 C21 -177.5(2) . . . . ?
F5 C20 C21 F6 -0.1(4) . . . . ?
C19 C20 C21 F6 177.4(2) . . . . ?
F5 C20 C21 C22 -178.4(2) . . . . ?
C19 C20 C21 C22 -0.9(4) . . . . ?
F6 C21 C22 F7 0.5(4) . . . . ?
C20 C21 C22 F7 178.8(2) . . . . ?
F6 C21 C22 C23 -177.7(2) . . . . ?
C20 C21 C22 C23 0.6(4) . . . . ?
F7 C22 C23 F8 1.4(4) . . . . ?
C21 C22 C23 F8 179.6(2) . . . . ?
F7 C22 C23 C24 -177.1(2) . . . . ?
C21 C22 C23 C24 1.1(4) . . . . ?
F8 C23 C24 C19 179.2(2) . . . . ?
C22 C23 C24 C19 -2.3(4) . . . . ?
F8 C23 C24 Au1 -11.7(3) . . . . ?
C22 C23 C24 Au1 166.8(2) . . . . ?
C20 C19 C24 C23 2.0(3) . . . . ?
P2 C19 C24 C23 178.77(19) . . . . ?
C20 C19 C24 Au1 -164.72(19) . . . . ?
P2 C19 C24 Au1 12.1(3) . . . . ?
C6 Au1 C24 C23 85.10(19) . . . . ?
Cl1 Au1 C24 C23 -89.92(17) . . . . ?
P1 Au1 C24 C23 44.3(4) . . . . ?
C6 Au1 C24 C19 -107.7(2) . . . . ?
Cl1 Au1 C24 C19 77.3(2) . . . . ?
P1 Au1 C24 C19 -148.5(2) . . . . ?
C31 P2 C25 C30 3.9(3) . . . . ?
C19 P2 C25 C30 -114.0(2) . . . . ?
Au2 P2 C25 C30 124.0(2) . . . . ?
C31 P2 C25 C26 -170.38(19) . . . . ?
C19 P2 C25 C26 71.7(2) . . . . ?
Au2 P2 C25 C26 -50.3(2) . . . . ?
C30 C25 C26 C27 1.3(4) . . . . ?
P2 C25 C26 C27 175.9(2) . . . . ?
C25 C26 C27 C28 -0.4(4) . . . . ?
C26 C27 C28 C29 -0.7(4) . . . . ?
C27 C28 C29 C30 0.8(4) . . . . ?
C28 C29 C30 C25 0.2(4) . . . . ?
C26 C25 C30 C29 -1.3(4) . . . . ?
P2 C25 C30 C29 -175.3(2) . . . . ?
C25 P2 C31 C36 138.6(2) . . . . ?
C19 P2 C31 C36 -101.1(2) . . . . ?
Au2 P2 C31 C36 23.0(2) . . . . ?
C25 P2 C31 C32 -48.8(2) . . . . ?
C19 P2 C31 C32 71.5(2) . . . . ?
Au2 P2 C31 C32 -164.39(18) . . . . ?
C36 C31 C32 C33 -0.9(4) . . . . ?
P2 C31 C32 C33 -173.4(2) . . . . ?
C31 C32 C33 C34 1.7(4) . . . . ?
C32 C33 C34 C35 -1.2(4) . . . . ?
C33 C34 C35 C36 -0.2(4) . . . . ?
C34 C35 C36 C31 1.0(4) . . . . ?
C32 C31 C36 C35 -0.5(4) . . . . ?
P2 C31 C36 C35 172.1(2) . . . . ?
